data_4115639
loop_
_publ_author_name
'Quan-Ming Wang'
'Thomas C. W. Mak'

_publ_section_title
;
 Argentophilicity and Solvent-Induced Structural Diversity in Double Salts
 of Silver Acetylide with Silver Perfluoroalkyl Carboxylates
;
_journal_name_full 'Journal of the American Chemical Society'
_journal_page_first 7594
_journal_page_last 7600
_journal_paper_doi 10.1021/ja0043441
_journal_volume 123
_journal_year 2001
_chemical_formula_sum 'C28 H10 Ag16 F36 O29'
_chemical_formula_weight 3220.28
_chemical_name_systematic
;
 ?
;
_space_group_IT_number 2
_symmetry_cell_setting triclinic
_symmetry_space_group_name_Hall '-P 1'
_symmetry_space_group_name_H-M 'P -1'
_atom_sites_solution_hydrogens geom
_atom_sites_solution_primary direct
_atom_sites_solution_secondary difmap
_audit_creation_method SHELXL-97
_cell_angle_alpha 81.911(5)
_cell_angle_beta 84.450(5)
_cell_angle_gamma 70.545(4)
_cell_formula_units_Z 2
_cell_length_a 12.795(3)
_cell_length_b 13.032(3)
_cell_length_c 20.864(5)
_cell_measurement_temperature 293(2)
_cell_volume 3243.0(13)
_computing_structure_refinement 'SHELXL-97 (Sheldrick, 1997)'
_computing_structure_solution 'SHELXS-97 (Sheldrick, 1990)'
_diffrn_ambient_temperature 293(2)
_diffrn_measured_fraction_theta_full 0.961
_diffrn_measured_fraction_theta_max 0.961
_diffrn_radiation_monochromator graphite
_diffrn_radiation_source 'fine-focus sealed tube'
_diffrn_radiation_type MoK\a
_diffrn_radiation_wavelength 0.71073
_diffrn_reflns_av_R_equivalents 0.0588
_diffrn_reflns_av_sigmaI/netI 0.1229
_diffrn_reflns_limit_h_max 16
_diffrn_reflns_limit_h_min -15
_diffrn_reflns_limit_k_max 17
_diffrn_reflns_limit_k_min -7
_diffrn_reflns_limit_l_max 27
_diffrn_reflns_limit_l_min -26
_diffrn_reflns_number 22368
_diffrn_reflns_theta_full 28.34
_diffrn_reflns_theta_max 28.34
_diffrn_reflns_theta_min 1.69
_exptl_absorpt_coefficient_mu 4.890
_exptl_absorpt_correction_T_max 1.000
_exptl_absorpt_correction_T_min 0.239
_exptl_absorpt_correction_type SADABS
_exptl_crystal_colour colorless
_exptl_crystal_density_diffrn 3.298
_exptl_crystal_description prism
_exptl_crystal_F_000 2972
_exptl_crystal_size_max 0.44
_exptl_crystal_size_mid 0.21
_exptl_crystal_size_min 0.13
_refine_diff_density_max 2.027
_refine_diff_density_min -2.233
_refine_diff_density_rms 0.312
_refine_ls_extinction_coef 0.00003(7)
_refine_ls_extinction_expression Fc^*^=kFc[1+0.001xFc^2^\l^3^/sin(2\q)]^-1/4^
_refine_ls_extinction_method SHELXL
_refine_ls_goodness_of_fit_ref 0.910
_refine_ls_hydrogen_treatment mixed
_refine_ls_matrix_type full
_refine_ls_number_parameters 983
_refine_ls_number_reflns 15552
_refine_ls_number_restraints 120
_refine_ls_restrained_S_all 0.911
_refine_ls_R_factor_all 0.1500
_refine_ls_R_factor_gt 0.0750
_refine_ls_shift/su_max 0.003
_refine_ls_shift/su_mean 0.000
_refine_ls_structure_factor_coef Fsqd
_refine_ls_weighting_details 'calc w=1/[\s^2^(Fo^2^)+(0.1188P)^2^+0.0000P] where P=(Fo^2^+2Fc^2^)/3'
_refine_ls_weighting_scheme calc
_refine_ls_wR_factor_gt 0.1866
_refine_ls_wR_factor_ref 0.2216
_reflns_number_gt 7255
_reflns_number_total 15552
_reflns_threshold_expression >2sigma(I)
_cod_data_source_file ja0043441_1.cif
_cod_data_source_block compound1
_cod_original_cell_volume 3242.8(13)
_cod_database_code 4115639

loop_
_symmetry_equiv_pos_as_xyz
'x, y, z'
'-x, -y, -z'

loop_
_atom_site_label
_atom_site_type_symbol
_atom_site_fract_x
_atom_site_fract_y
_atom_site_fract_z
_atom_site_U_iso_or_equiv
_atom_site_adp_type
_atom_site_occupancy
_atom_site_symmetry_multiplicity
_atom_site_calc_flag
_atom_site_refinement_flags
Ag1 Ag -0.08140(10) 0.43290(10) 0.30638(7) 0.0527(4) Uani 1 1 d .
Ag2 Ag 0.14855(10) 0.32809(9) 0.26204(7) 0.0483(3) Uani 1 1 d .
Ag3 Ag -0.19813(9) 0.66095(10) 0.26477(7) 0.0491(3) Uani 1 1 d .
Ag4 Ag 0.20669(10) 0.52654(10) 0.25698(7) 0.0500(3) Uani 1 1 d .
Ag5 Ag 0.11927(11) 0.47778(10) 0.13943(6) 0.0502(3) Uani 1 1 d .
Ag6 Ag -0.09074(10) 0.65626(12) 0.13812(7) 0.0560(4) Uani 1 1 d .
Ag7 Ag -0.00931(11) 0.73702(11) 0.24355(8) 0.0556(4) Uani 1 1 d .
Ag8 Ag 0.20899(10) 0.02675(10) 0.25902(8) 0.0604(4) Uani 1 1 d .
Ag9 Ag 0.40409(10) 0.09996(9) 0.27285(7) 0.0479(3) Uani 1 1 d .
Ag10 Ag 0.24926(10) -0.21903(11) 0.27156(7) 0.0525(4) Uani 1 1 d .
Ag11 Ag 0.56511(11) -0.09629(11) 0.25649(8) 0.0647(4) Uani 1 1 d .
Ag12 Ag 0.41893(13) -0.03437(12) 0.39969(7) 0.0604(4) Uani 1 1 d .
Ag13 Ag 0.30485(11) -0.19372(11) 0.39843(6) 0.0516(3) Uani 1 1 d .
Ag14 Ag 0.48784(10) -0.29144(10) 0.28870(7) 0.0532(4) Uani 1 1 d .
Ag15 Ag 0.26324(14) 0.37908(14) -0.00554(7) 0.0775(5) Uani 1 1 d .
Ag16 Ag 0.18363(11) -0.31569(11) 0.54266(6) 0.0529(3) Uani 1 1 d .
C1 C 0.0516(10) 0.4979(10) 0.2422(7) 0.030(3) Uani 1 1 d .
C2 C -0.0292(12) 0.5764(13) 0.2339(8) 0.043(4) Uani 1 1 d .
C4 C 0.3525(13) -0.1340(12) 0.3003(8) 0.046(4) Uani 1 1 d .
C3 C 0.3972(12) -0.0675(13) 0.3013(8) 0.046(4) Uani 1 1 d .
O11 O 0.1253(9) -0.3028(10) 0.3344(5) 0.048(3) Uani 1 1 d .
O12 O 0.1752(10) -0.2872(10) 0.4312(5) 0.055(3) Uani 1 1 d .
O21 O -0.0409(10) 0.6715(10) 0.0318(5) 0.061(3) Uani 1 1 d .
O22 O 0.1068(9) 0.5246(9) 0.0306(5) 0.055(3) Uani 1 1 d .
O31 O 0.2259(9) 0.1919(8) 0.1937(5) 0.048(3) Uani 1 1 d .
O32 O 0.2354(10) 0.3062(9) 0.1072(6) 0.055(3) Uani 1 1 d .
O41 O 0.3160(8) 0.2431(9) 0.3292(5) 0.047(3) Uani 1 1 d .
O42 O 0.3640(11) 0.1478(10) 0.4257(6) 0.063(3) Uani 1 1 d .
O51 O 0.4989(10) 0.1464(10) 0.1841(6) 0.063(3) Uani 1 1 d .
O52 O 0.6377(10) -0.0082(10) 0.1721(6) 0.065(4) Uani 1 1 d .
O61 O 0.1816(9) -0.2802(11) 0.1919(6) 0.057(3) Uani 1 1 d .
O62 O 0.2480(12) -0.4006(11) 0.1237(7) 0.076(4) Uani 1 1 d .
O71 O -0.2236(8) 0.4827(9) 0.3896(6) 0.055(3) Uani 1 1 d .
O72 O -0.3323(8) 0.6403(8) 0.3409(6) 0.047(3) Uani 1 1 d .
O81 O 0.5422(9) 0.5401(10) 0.2575(7) 0.070(4) Uani 1 1 d .
O82 O 0.3631(9) 0.5518(9) 0.2721(6) 0.056(3) Uani 1 1 d .
O91 O -0.0407(9) 0.2745(8) 0.3769(5) 0.050(3) Uani 1 1 d .
O92 O 0.1136(9) 0.1775(8) 0.3244(6) 0.051(3) Uani 1 1 d .
O101 O -0.3539(8) 0.7310(9) 0.2007(5) 0.041(2) Uani 1 1 d .
O102 O -0.2741(9) 0.6671(11) 0.1095(6) 0.057(3) Uani 1 1 d .
O111 O -0.0829(10) 0.9091(10) 0.2597(8) 0.076(4) Uani 1 1 d .
O112 O 0.0717(10) 0.9533(10) 0.2485(7) 0.066(4) Uani 1 1 d .
O121 O 0.3846(11) -0.0869(11) 0.5105(6) 0.067(4) Uani 1 1 d .
O122 O 0.3077(9) -0.2160(10) 0.5066(5) 0.051(3) Uani 1 1 d .
C11 C 0.1168(12) -0.3078(13) 0.3940(9) 0.050(4) Uani 1 1 d D
C12 C 0.0199(10) -0.3398(10) 0.4255(5) 0.074(6) Uani 1 1 d D
F11 F -0.0671(11) -0.2519(12) 0.4350(10) 0.178(10) Uani 1 1 d D
F12 F 0.0377(13) -0.3973(14) 0.4836(5) 0.136(7) Uani 1 1 d D
F13 F -0.0174(13) -0.3988(14) 0.3922(6) 0.146(8) Uani 1 1 d D
C21 C 0.0419(12) 0.6104(13) 0.0107(6) 0.042(4) Uani 1 1 d D
C22 C 0.0718(10) 0.6428(10) -0.0584(6) 0.060(5) Uani 1 1 d D
F21 F -0.0041(13) 0.7224(17) -0.0911(8) 0.239(16) Uani 1 1 d D
F22 F 0.0995(19) 0.5673(14) -0.0989(7) 0.195(11) Uani 1 1 d D
F23 F 0.1581(14) 0.6781(17) -0.0678(7) 0.170(10) Uani 1 1 d D
C31 C 0.2441(13) 0.2189(11) 0.1365(8) 0.046(4) Uani 1 1 d D
C32 C 0.2812(12) 0.1244(10) 0.0970(6) 0.074(6) Uani 1 1 d D
F31 F 0.2016(13) 0.0948(16) 0.0770(12) 0.220(14) Uani 1 1 d D
F32 F 0.3461(15) 0.0305(11) 0.1251(8) 0.179(9) Uani 1 1 d D
F33 F 0.338(2) 0.1414(13) 0.0425(8) 0.233(15) Uani 1 1 d D
C41 C 0.3221(13) 0.2305(12) 0.3886(9) 0.051(4) Uani 1 1 d D
C42 C 0.2540(9) 0.3300(10) 0.4201(5) 0.078(6) Uani 1 1 d D
F41 F 0.2629(12) 0.3219(11) 0.4836(5) 0.106(5) Uani 1 1 d D
F42 F 0.1455(8) 0.3624(12) 0.4122(7) 0.121(6) Uani 1 1 d D
F43 F 0.2822(12) 0.4183(9) 0.3979(6) 0.113(5) Uani 1 1 d D
C51 C 0.5803(15) 0.0858(14) 0.1602(7) 0.055(4) Uani 1 1 d D
C52 C 0.6161(12) 0.1375(11) 0.0969(7) 0.118(12) Uani 1 1 d D
F51 F 0.7063(16) 0.164(2) 0.0999(9) 0.264(19) Uani 1 1 d D
F52 F 0.5500(14) 0.2304(12) 0.0680(7) 0.151(8) Uani 1 1 d D
F53 F 0.643(2) 0.0773(13) 0.0480(8) 0.239(17) Uani 1 1 d D
C61 C 0.2143(13) -0.3090(13) 0.1388(7) 0.047(4) Uani 1 1 d D
C62 C 0.2052(12) -0.2189(11) 0.0845(7) 0.088(8) Uani 1 1 d D
F61 F 0.1040(13) -0.1722(16) 0.0632(10) 0.198(12) Uani 1 1 d D
F62 F 0.2355(15) -0.1372(12) 0.0987(9) 0.170(9) Uani 1 1 d D
F63 F 0.2693(19) -0.2529(18) 0.0326(8) 0.225(13) Uani 1 1 d D
C71 C -0.3098(11) 0.5593(14) 0.3839(7) 0.047(4) Uani 1 1 d D
C72 C -0.4035(9) 0.5609(9) 0.4334(5) 0.066(6) Uani 1 1 d D
F71 F -0.4577(11) 0.6603(9) 0.4501(7) 0.121(6) Uani 1 1 d D
F72 F -0.4789(11) 0.5281(16) 0.4104(6) 0.176(10) Uani 1 1 d D
F73 F -0.3725(9) 0.4970(9) 0.4882(5) 0.093(4) Uani 1 1 d D
C81 C 0.4594(12) 0.5105(12) 0.2532(8) 0.051(4) Uani 1 1 d D
C82 C 0.4887(9) 0.4098(9) 0.2191(7) 0.071(6) Uani 1 1 d D
F81 F 0.4053(10) 0.3750(11) 0.2114(8) 0.136(7) Uani 1 1 d D
F82 F 0.5647(12) 0.3228(9) 0.2468(9) 0.143(8) Uani 1 1 d D
F83 F 0.5327(15) 0.4214(15) 0.1593(7) 0.184(11) Uani 1 1 d D
C91 C 0.0361(12) 0.1928(10) 0.3683(6) 0.040(3) Uani 1 1 d D
C92 C 0.0506(10) 0.0926(9) 0.4160(6) 0.071(6) Uani 1 1 d D
F91 F 0.1338(13) 0.0728(16) 0.4543(8) 0.182(10) Uani 1 1 d D
F92 F 0.0709(15) -0.0024(10) 0.3933(7) 0.147(8) Uani 1 1 d D
F93 F -0.0361(10) 0.0997(10) 0.4573(7) 0.139(8) Uani 1 1 d D
C101 C -0.3513(10) 0.7127(13) 0.1461(7) 0.042(4) Uani 1 1 d D
C102 C -0.4592(9) 0.7483(13) 0.1139(7) 0.083(7) Uani 1 1 d D
F101 F -0.5501(10) 0.7880(17) 0.1507(6) 0.183(11) Uani 1 1 d D
F102 F -0.4729(14) 0.827(2) 0.0646(9) 0.225(14) Uani 1 1 d D
F103 F -0.4854(13) 0.6739(17) 0.0875(12) 0.208(14) Uani 1 1 d D
C111 C -0.0257(14) 0.9710(11) 0.2509(9) 0.054(4) Uani 1 1 d D
C112 C -0.0958(12) 1.0852(11) 0.2284(10) 0.169(14) Uani 1 1 d DU
F111 F -0.0725(18) 1.1531(15) 0.2619(17) 0.34(2) Uani 1 1 d DU
F112 F -0.2055(12) 1.1162(14) 0.2357(10) 0.160(8) Uani 1 1 d DU
F113 F -0.079(2) 1.123(2) 0.1674(12) 0.30(2) Uani 1 1 d DU
C121 C 0.3472(14) -0.1588(17) 0.5327(7) 0.056(5) Uani 1 1 d D
C122 C 0.3682(14) -0.1995(13) 0.6026(7) 0.162(13) Uani 1 1 d DU
F121 F 0.4651(15) -0.2793(17) 0.6102(14) 0.265(16) Uani 1 1 d DU
F122 F 0.2926(12) -0.2397(13) 0.6340(6) 0.117(6) Uani 1 1 d DU
F123 F 0.3746(15) -0.1226(13) 0.6362(6) 0.128(6) Uani 1 1 d DU
O1W O -0.2260(11) 0.4279(16) 0.2377(9) 0.108(6) Uani 1 1 d .
O2W O -0.1566(14) 0.8537(11) 0.1229(9) 0.102(6) Uani 1 1 d .
O3W O 0.7327(9) -0.1496(9) 0.3118(6) 0.054(3) Uani 1 1 d .
O4W O 0.6150(9) -0.0960(10) 0.4328(5) 0.058(3) Uani 1 1 d .
O5W O 0.3807(13) 0.4721(16) 0.0241(10) 0.116(7) Uani 1 1 d .

loop_
_atom_site_aniso_label
_atom_site_aniso_U_11
_atom_site_aniso_U_22
_atom_site_aniso_U_33
_atom_site_aniso_U_23
_atom_site_aniso_U_13
_atom_site_aniso_U_12
Ag1 0.0373(6) 0.0414(6) 0.0682(9) 0.0053(6) 0.0185(6) -0.0085(5)
Ag2 0.0444(6) 0.0286(5) 0.0627(9) -0.0076(5) 0.0121(6) -0.0029(5)
Ag3 0.0296(5) 0.0453(7) 0.0638(9) -0.0029(6) 0.0113(5) -0.0058(5)
Ag4 0.0391(6) 0.0477(7) 0.0703(9) -0.0103(6) -0.0022(6) -0.0225(5)
Ag5 0.0658(8) 0.0395(6) 0.0399(7) -0.0124(5) 0.0115(6) -0.0106(6)
Ag6 0.0443(7) 0.0713(9) 0.0441(8) -0.0103(7) 0.0020(6) -0.0075(6)
Ag7 0.0498(7) 0.0443(7) 0.0814(10) -0.0235(7) 0.0064(7) -0.0228(6)
Ag8 0.0432(7) 0.0338(6) 0.1009(12) -0.0114(7) -0.0037(7) -0.0068(5)
Ag9 0.0464(7) 0.0344(6) 0.0584(8) -0.0099(6) 0.0100(6) -0.0090(5)
Ag10 0.0486(7) 0.0533(8) 0.0671(9) -0.0221(7) 0.0035(6) -0.0274(6)
Ag11 0.0454(7) 0.0417(7) 0.0920(11) -0.0061(7) 0.0290(7) -0.0040(6)
Ag12 0.0820(10) 0.0630(9) 0.0449(8) -0.0073(7) -0.0065(7) -0.0337(8)
Ag13 0.0583(8) 0.0627(8) 0.0388(7) -0.0074(6) 0.0092(6) -0.0287(7)
Ag14 0.0382(6) 0.0421(7) 0.0717(9) -0.0198(6) 0.0082(6) -0.0007(5)
Ag15 0.0847(11) 0.0770(11) 0.0479(9) -0.0226(8) 0.0120(8) 0.0061(9)
Ag16 0.0550(7) 0.0545(8) 0.0458(8) -0.0006(6) 0.0128(6) -0.0194(6)
C1 0.025(6) 0.026(6) 0.034(8) -0.002(6) 0.009(6) -0.003(5)
C2 0.045(8) 0.046(9) 0.044(9) -0.012(7) 0.006(7) -0.022(7)
C4 0.048(9) 0.028(7) 0.061(11) -0.020(7) 0.011(8) -0.009(7)
C3 0.041(8) 0.046(9) 0.057(11) -0.018(8) 0.007(7) -0.021(7)
O11 0.056(7) 0.065(7) 0.035(6) -0.009(5) -0.004(5) -0.036(6)
O12 0.060(7) 0.072(8) 0.039(7) -0.003(6) 0.007(6) -0.036(7)
O21 0.062(7) 0.062(8) 0.040(7) -0.011(6) 0.011(6) 0.005(6)
O22 0.049(6) 0.051(7) 0.042(7) -0.005(5) 0.008(5) 0.010(5)
O31 0.061(7) 0.026(5) 0.046(7) -0.007(5) 0.006(5) -0.003(5)
O32 0.067(7) 0.037(6) 0.058(8) -0.010(6) 0.016(6) -0.016(5)
O41 0.038(6) 0.054(7) 0.042(7) -0.007(5) -0.004(5) -0.002(5)
O42 0.075(8) 0.052(7) 0.066(9) -0.010(7) -0.013(7) -0.022(7)
O51 0.069(8) 0.046(7) 0.061(8) -0.003(6) 0.020(7) -0.009(6)
O52 0.057(7) 0.048(7) 0.077(9) 0.003(7) 0.026(7) -0.012(6)
O61 0.046(6) 0.076(9) 0.055(8) -0.027(7) 0.008(6) -0.023(6)
O62 0.088(10) 0.062(9) 0.088(11) -0.033(8) 0.031(8) -0.036(8)
O71 0.031(5) 0.053(7) 0.062(8) 0.007(6) 0.018(5) 0.002(5)
O72 0.032(5) 0.040(6) 0.060(7) 0.003(5) 0.010(5) -0.009(4)
O81 0.032(6) 0.058(8) 0.133(13) -0.050(8) 0.009(7) -0.020(5)
O82 0.040(6) 0.053(7) 0.087(9) -0.039(7) 0.009(6) -0.022(5)
O91 0.048(6) 0.037(6) 0.054(7) 0.000(5) 0.024(5) -0.007(5)
O92 0.066(7) 0.029(5) 0.059(7) -0.009(5) 0.028(6) -0.022(5)
O101 0.036(5) 0.050(6) 0.036(6) -0.018(5) 0.005(5) -0.011(5)
O102 0.041(6) 0.081(9) 0.051(7) -0.036(7) 0.008(5) -0.012(6)
O111 0.065(8) 0.047(7) 0.122(13) -0.030(8) 0.028(8) -0.026(6)
O112 0.047(7) 0.054(7) 0.110(11) -0.022(7) 0.003(7) -0.029(6)
O121 0.087(9) 0.094(10) 0.051(8) -0.010(7) 0.006(7) -0.073(9)
O122 0.056(7) 0.068(8) 0.034(6) -0.003(6) -0.001(5) -0.029(6)
C11 0.046(9) 0.038(8) 0.067(13) -0.012(8) 0.011(9) -0.015(7)
C12 0.086(15) 0.086(15) 0.065(14) -0.010(12) 0.025(12) -0.054(13)
F11 0.102(12) 0.141(15) 0.29(3) -0.051(17) 0.120(15) -0.060(11)
F12 0.170(15) 0.223(19) 0.065(9) 0.050(11) -0.018(9) -0.155(16)
F13 0.184(16) 0.26(2) 0.083(10) -0.050(12) 0.035(10) -0.196(18)
C21 0.038(8) 0.046(9) 0.044(10) -0.015(8) -0.005(7) -0.012(7)
C22 0.061(11) 0.061(11) 0.045(11) -0.013(9) -0.006(9) 0.002(9)
F21 0.160(18) 0.31(3) 0.093(13) 0.104(17) 0.055(12) 0.066(19)
F22 0.38(3) 0.169(19) 0.045(8) -0.030(10) 0.062(14) -0.12(2)
F23 0.216(19) 0.32(3) 0.058(9) 0.039(12) -0.008(10) -0.22(2)
C31 0.046(9) 0.035(8) 0.045(10) -0.008(7) 0.010(8) -0.001(7)
C32 0.096(16) 0.036(10) 0.083(16) -0.014(10) 0.014(13) -0.013(10)
F31 0.146(17) 0.155(19) 0.39(4) -0.20(2) 0.00(2) -0.027(14)
F32 0.22(2) 0.089(11) 0.166(17) -0.084(12) -0.031(15) 0.062(12)
F33 0.48(4) 0.087(12) 0.120(14) -0.073(11) 0.16(2) -0.092(19)
C41 0.053(10) 0.040(9) 0.064(13) -0.013(9) 0.007(9) -0.019(8)
C42 0.063(13) 0.070(14) 0.11(2) 0.000(13) -0.009(12) -0.031(11)
F41 0.159(13) 0.101(11) 0.044(7) -0.026(7) 0.007(8) -0.021(10)
F42 0.072(8) 0.133(13) 0.139(13) -0.084(11) -0.004(8) 0.019(8)
F43 0.176(15) 0.057(8) 0.103(11) -0.033(7) 0.042(10) -0.038(9)
C51 0.059(11) 0.052(10) 0.052(11) -0.007(9) -0.001(9) -0.016(9)
C52 0.11(2) 0.062(15) 0.14(3) 0.000(17) 0.070(19) -0.002(14)
F51 0.24(3) 0.51(5) 0.125(17) 0.14(2) -0.048(17) -0.29(3)
F52 0.199(18) 0.105(12) 0.083(10) 0.032(9) 0.063(11) 0.003(12)
F53 0.45(4) 0.095(13) 0.100(13) -0.004(11) 0.14(2) -0.038(19)
C61 0.052(9) 0.059(11) 0.045(10) -0.007(8) 0.011(8) -0.042(9)
C62 0.12(2) 0.12(2) 0.050(13) 0.015(13) -0.016(13) -0.083(18)
F61 0.162(18) 0.20(2) 0.24(3) 0.12(2) -0.110(19) -0.099(17)
F62 0.22(2) 0.117(13) 0.23(2) 0.063(14) -0.080(17) -0.130(15)
F63 0.33(4) 0.28(3) 0.079(13) 0.043(16) 0.030(17) -0.16(3)
C71 0.044(9) 0.052(10) 0.050(10) -0.012(8) 0.014(8) -0.025(8)
C72 0.042(9) 0.080(13) 0.057(12) 0.000(11) 0.020(9) -0.005(9)
F71 0.096(10) 0.101(10) 0.113(11) -0.010(9) 0.059(9) 0.021(8)
F72 0.122(12) 0.38(3) 0.093(11) -0.043(15) 0.049(10) -0.177(18)
F73 0.076(8) 0.105(9) 0.062(8) 0.022(7) 0.032(6) -0.005(7)
C81 0.034(8) 0.050(9) 0.068(12) -0.021(9) -0.020(8) -0.004(7)
C82 0.041(9) 0.067(13) 0.109(18) -0.038(13) 0.002(11) -0.013(9)
F81 0.094(10) 0.083(10) 0.26(2) -0.097(13) 0.002(11) -0.032(8)
F82 0.157(13) 0.041(7) 0.23(2) -0.051(10) -0.107(14) 0.013(8)
F83 0.22(2) 0.19(2) 0.20(2) -0.156(19) 0.105(18) -0.122(18)
C91 0.044(8) 0.039(8) 0.036(9) -0.009(7) 0.005(7) -0.014(7)
C92 0.084(14) 0.046(10) 0.062(13) 0.006(9) 0.033(11) -0.010(9)
F91 0.148(16) 0.22(2) 0.154(17) 0.113(17) -0.069(14) -0.068(16)
F92 0.26(2) 0.060(9) 0.123(13) -0.009(9) 0.046(14) -0.071(12)
F93 0.122(11) 0.072(8) 0.147(13) 0.059(9) 0.075(10) 0.021(8)
C101 0.043(8) 0.043(8) 0.037(9) 0.003(7) 0.003(7) -0.013(7)
C102 0.072(14) 0.11(2) 0.052(13) -0.040(14) 0.002(11) -0.006(14)
F101 0.057(8) 0.36(3) 0.076(10) -0.074(15) -0.014(7) 0.024(13)
F102 0.086(12) 0.38(4) 0.151(19) 0.09(2) -0.037(12) -0.042(18)
F103 0.083(11) 0.23(3) 0.32(3) -0.19(3) -0.071(15) 0.010(13)
C111 0.054(10) 0.042(9) 0.068(13) 0.000(8) -0.016(9) -0.016(8)
C112 0.092(18) 0.021(10) 0.38(4) 0.023(18) -0.03(2) -0.020(11)
F111 0.28(3) 0.075(12) 0.66(5) -0.15(2) -0.31(3) 0.075(14)
F112 0.111(12) 0.099(12) 0.26(2) -0.037(14) -0.061(14) 0.001(10)
F113 0.25(3) 0.18(2) 0.34(4) 0.17(3) 0.03(3) 0.02(2)
C121 0.047(9) 0.094(14) 0.036(10) 0.006(10) -0.002(8) -0.039(10)
C122 0.25(3) 0.26(3) 0.070(18) 0.03(2) -0.05(2) -0.21(3)
F121 0.30(4) 0.37(4) 0.18(2) 0.00(3) -0.07(2) -0.18(3)
F122 0.162(13) 0.186(16) 0.042(7) 0.020(8) -0.014(8) -0.120(13)
F123 0.228(18) 0.152(15) 0.046(8) -0.013(9) 0.003(10) -0.119(14)
O1W 0.051(8) 0.145(16) 0.145(16) -0.079(14) -0.004(9) -0.030(9)
O2W 0.113(12) 0.046(8) 0.134(15) -0.017(9) 0.038(11) -0.017(8)
O3W 0.054(7) 0.042(6) 0.068(8) -0.021(6) 0.010(6) -0.016(5)
O4W 0.052(7) 0.075(8) 0.044(7) -0.003(6) -0.001(5) -0.020(6)
O5W 0.084(11) 0.120(15) 0.145(17) -0.088(13) 0.002(11) -0.006(10)

loop_
_atom_type_symbol
_atom_type_description
_atom_type_scat_dispersion_real
_atom_type_scat_dispersion_imag
_atom_type_scat_source
C C 0.0033 0.0016 'International Tables Vol C Tables 4.2.6.8 and 6.1.1.4'
H H 0.0000 0.0000 'International Tables Vol C Tables 4.2.6.8 and 6.1.1.4'
O O 0.0106 0.0060 'International Tables Vol C Tables 4.2.6.8 and 6.1.1.4'
F F 0.0171 0.0103 'International Tables Vol C Tables 4.2.6.8 and 6.1.1.4'
Ag Ag -0.8971 1.1015 'International Tables Vol C Tables 4.2.6.8 and 6.1.1.4'

loop_
_geom_angle_atom_site_label_1
_geom_angle_atom_site_label_2
_geom_angle_atom_site_label_3
_geom_angle
_geom_angle_site_symmetry_1
_geom_angle_site_symmetry_3
O91 Ag1 C1 125.0(4) . .
O91 Ag1 O71 78.5(4) . .
C1 Ag1 O71 141.5(4) . .
O91 Ag1 C2 152.7(5) . .
C1 Ag1 C2 28.5(4) . .
O71 Ag1 C2 119.8(4) . .
O91 Ag1 O1W 106.5(6) . .
C1 Ag1 O1W 110.0(6) . .
O71 Ag1 O1W 87.4(5) . .
C2 Ag1 O1W 95.1(6) . .
O91 Ag1 Ag3 155.2(2) . .
C1 Ag1 Ag3 74.9(3) . .
O71 Ag1 Ag3 76.9(3) . .
C2 Ag1 Ag3 46.6(4) . .
O1W Ag1 Ag3 75.5(4) . .
O91 Ag1 Ag2 80.7(2) . .
C1 Ag1 Ag2 46.5(3) . .
O71 Ag1 Ag2 152.1(3) . .
C2 Ag1 Ag2 74.7(4) . .
O1W Ag1 Ag2 116.4(4) . .
Ag3 Ag1 Ag2 121.29(5) . .
C1 Ag2 O31 131.4(5) . .
C1 Ag2 O92 133.4(4) . .
O31 Ag2 O92 78.8(4) . .
C1 Ag2 O41 129.0(5) . .
O31 Ag2 O41 88.4(4) . .
O92 Ag2 O41 76.1(4) . .
C1 Ag2 Ag4 48.7(4) . .
O31 Ag2 Ag4 125.1(3) . .
O92 Ag2 Ag4 148.6(3) . .
O41 Ag2 Ag4 84.1(3) . .
C1 Ag2 Ag1 53.1(3) . .
O31 Ag2 Ag1 131.1(3) . .
O92 Ag2 Ag1 80.4(3) . .
O41 Ag2 Ag1 128.1(2) . .
Ag4 Ag2 Ag1 93.63(5) . .
C1 Ag2 Ag5 49.1(3) . .
O31 Ag2 Ag5 83.9(3) . .
O92 Ag2 Ag5 148.2(3) . .
O41 Ag2 Ag5 130.2(3) . .
Ag4 Ag2 Ag5 61.89(5) . .
Ag1 Ag2 Ag5 91.49(5) . .
C2 Ag3 O72 140.3(5) . .
C2 Ag3 O101 127.5(5) . .
O72 Ag3 O101 80.6(4) . .
C2 Ag3 Ag6 49.9(4) . .
O72 Ag3 Ag6 154.7(3) . .
O101 Ag3 Ag6 79.7(2) . .
C2 Ag3 Ag7 50.1(4) . .
O72 Ag3 Ag7 142.6(3) . .
O101 Ag3 Ag7 123.2(3) . .
Ag6 Ag3 Ag7 62.53(5) . .
C2 Ag3 Ag1 56.1(4) . .
O72 Ag3 Ag1 85.1(3) . .
O101 Ag3 Ag1 127.1(3) . .
Ag6 Ag3 Ag1 94.29(5) . .
Ag7 Ag3 Ag1 98.11(5) . .
O82 Ag4 C1 178.9(5) . .
O82 Ag4 Ag2 131.6(3) . .
C1 Ag4 Ag2 47.4(3) . .
O82 Ag4 Ag5 131.9(3) . .
C1 Ag4 Ag5 48.0(3) . .
Ag2 Ag4 Ag5 60.00(4) . .
O82 Ag4 Ag7 117.5(3) . .
C1 Ag4 Ag7 63.6(3) . .
Ag2 Ag4 Ag7 110.46(5) . .
Ag5 Ag4 Ag7 81.84(5) . .
C1 Ag5 O22 151.7(4) . .
C1 Ag5 O32 122.4(4) . .
O22 Ag5 O32 82.7(4) . .
C1 Ag5 Ag6 71.1(3) . .
O22 Ag5 Ag6 80.6(3) . .
O32 Ag5 Ag6 151.0(3) . .
C1 Ag5 Ag2 46.2(3) . .
O22 Ag5 Ag2 156.0(3) . .
O32 Ag5 Ag2 76.3(3) . .
Ag6 Ag5 Ag2 113.21(5) . .
C1 Ag5 Ag4 46.5(3) . .
O22 Ag5 Ag4 142.5(3) . .
O32 Ag5 Ag4 110.2(3) . .
Ag6 Ag5 Ag4 97.44(5) . .
Ag2 Ag5 Ag4 58.11(5) . .
C2 Ag6 O21 143.2(5) . .
C2 Ag6 O2W 117.1(6) . .
O21 Ag6 O2W 84.5(5) . .
C2 Ag6 O102 120.3(5) . .
O21 Ag6 O102 88.5(4) . .
O2W Ag6 O102 86.3(5) . .
C2 Ag6 Ag3 48.3(4) . .
O21 Ag6 Ag3 168.4(3) . .
O2W Ag6 Ag3 89.5(4) . .
O102 Ag6 Ag3 81.2(3) . .
C2 Ag6 Ag5 63.0(4) . .
O21 Ag6 Ag5 81.0(3) . .
O2W Ag6 Ag5 138.8(4) . .
O102 Ag6 Ag5 131.3(3) . .
Ag3 Ag6 Ag5 109.87(6) . .
C2 Ag6 Ag7 48.2(4) . .
O21 Ag6 Ag7 127.4(4) . .
O2W Ag6 Ag7 71.6(5) . .
O102 Ag6 Ag7 133.6(2) . .
Ag3 Ag6 Ag7 59.08(5) . .
Ag5 Ag6 Ag7 87.32(5) . .
O111 Ag7 C2 149.8(5) . .
O111 Ag7 O61 105.2(4) . 1_565
C2 Ag7 O61 103.5(5) . 1_565
O111 Ag7 O11 92.4(5) . 1_565
C2 Ag7 O11 105.4(5) . 1_565
O61 Ag7 O11 71.9(4) 1_565 1_565
O111 Ag7 Ag3 102.1(3) . .
C2 Ag7 Ag3 47.9(4) . .
O61 Ag7 Ag3 150.0(3) 1_565 .
O11 Ag7 Ag3 119.4(2) 1_565 .
O111 Ag7 Ag6 119.0(4) . .
C2 Ag7 Ag6 47.5(4) . .
O61 Ag7 Ag6 96.8(3) 1_565 .
O11 Ag7 Ag6 148.6(3) 1_565 .
Ag3 Ag7 Ag6 58.40(5) . .
O111 Ag7 Ag4 145.2(4) . .
C2 Ag7 Ag4 63.0(4) . .
O61 Ag7 Ag4 53.2(3) 1_565 .
O11 Ag7 Ag4 56.8(3) 1_565 .
Ag3 Ag7 Ag4 107.13(5) . .
Ag6 Ag7 Ag4 92.63(5) . .
O112 Ag8 C4 100.5(5) 1_545 .
O112 Ag8 O31 123.8(5) 1_545 .
C4 Ag8 O31 129.0(4) . .
O112 Ag8 O92 102.7(4) 1_545 .
C4 Ag8 O92 122.4(5) . .
O31 Ag8 O92 74.6(3) . .
O112 Ag8 C3 128.5(5) 1_545 .
C4 Ag8 C3 28.1(5) . .
O31 Ag8 C3 104.1(5) . .
O92 Ag8 C3 107.6(5) . .
O112 Ag8 Ag9 174.3(3) 1_545 .
C4 Ag8 Ag9 74.2(4) . .
O31 Ag8 Ag9 60.3(3) . .
O92 Ag8 Ag9 82.0(3) . .
C3 Ag8 Ag9 46.2(4) . .
O112 Ag8 Ag10 57.0(3) 1_545 .
C4 Ag8 Ag10 44.7(4) . .
O31 Ag8 Ag10 148.9(2) . .
O92 Ag8 Ag10 136.5(2) . .
C3 Ag8 Ag10 72.5(4) . .
Ag9 Ag8 Ag10 117.38(5) . .
C3 Ag9 O51 123.4(5) . .
C3 Ag9 O41 124.0(5) . .
O51 Ag9 O41 112.5(4) . .
C3 Ag9 Ag11 51.2(4) . .
O51 Ag9 Ag11 78.8(3) . .
O41 Ag9 Ag11 152.7(3) . .
C3 Ag9 Ag12 48.4(4) . .
O51 Ag9 Ag12 145.6(3) . .
O41 Ag9 Ag12 85.3(3) . .
Ag11 Ag9 Ag12 73.77(6) . .
C3 Ag9 Ag8 54.6(4) . .
O51 Ag9 Ag8 119.6(4) . .
O41 Ag9 Ag8 98.3(3) . .
Ag11 Ag9 Ag8 96.69(6) . .
Ag12 Ag9 Ag8 84.17(5) . .
C4 Ag10 O61 150.0(5) . .
C4 Ag10 O11 131.0(5) . .
O61 Ag10 O11 79.0(4) . .
C4 Ag10 Ag13 48.7(4) . .
O61 Ag10 Ag13 160.8(3) . .
O11 Ag10 Ag13 82.7(3) . .
C4 Ag10 Ag14 49.2(4) . .
O61 Ag10 Ag14 120.1(3) . .
O11 Ag10 Ag14 123.3(3) . .
Ag13 Ag10 Ag14 66.38(5) . .
C4 Ag10 Ag8 51.4(4) . .
O61 Ag10 Ag8 116.1(3) . .
O11 Ag10 Ag8 122.4(3) . .
Ag13 Ag10 Ag8 78.69(5) . .
Ag14 Ag10 Ag8 97.55(5) . .
C3 Ag11 O52 133.5(6) . .
C3 Ag11 O3W 126.5(5) . .
O52 Ag11 O3W 91.4(4) . .
C3 Ag11 O101 116.0(5) . 1_645
O52 Ag11 O101 87.9(4) . 1_645
O3W Ag11 O101 87.9(3) . 1_645
C3 Ag11 Ag9 51.8(4) . .
O52 Ag11 Ag9 87.9(3) . .
O3W Ag11 Ag9 120.2(3) . .
O101 Ag11 Ag9 151.7(2) 1_645 .
C3 Ag11 Ag14 63.1(4) . .
O52 Ag11 Ag14 140.5(4) . .
O3W Ag11 Ag14 103.1(3) . .
O101 Ag11 Ag14 56.8(2) 1_645 .
Ag9 Ag11 Ag14 114.36(6) . .
C3 Ag12 O121 141.9(5) . .
C3 Ag12 O42 120.4(5) . .
O121 Ag12 O42 87.0(5) . .
C3 Ag12 O4W 115.4(5) . .
O121 Ag12 O4W 82.3(4) . .
O42 Ag12 O4W 98.5(4) . .
C3 Ag12 Ag13 65.8(4) . .
O121 Ag12 Ag13 76.2(3) . .
O42 Ag12 Ag13 134.4(3) . .
O4W Ag12 Ag13 120.2(3) . .
C3 Ag12 Ag9 48.1(4) . .
O121 Ag12 Ag9 160.5(4) . .
O42 Ag12 Ag9 75.8(3) . .
O4W Ag12 Ag9 108.9(3) . .
Ag13 Ag12 Ag9 109.53(6) . .
C4 Ag13 O122 154.4(5) . .
C4 Ag13 O12 128.7(5) . .
O122 Ag13 O12 76.8(4) . .
C4 Ag13 Ag10 47.7(4) . .
O122 Ag13 Ag10 157.9(3) . .
O12 Ag13 Ag10 81.2(3) . .
C4 Ag13 Ag12 68.2(4) . .
O122 Ag13 Ag12 86.7(3) . .
O12 Ag13 Ag12 157.9(3) . .
Ag10 Ag13 Ag12 115.22(6) . .
C4 Ag13 Ag14 44.3(4) . .
O122 Ag13 Ag14 131.9(3) . .
O12 Ag13 Ag14 116.4(3) . .
Ag10 Ag13 Ag14 57.19(4) . .
Ag12 Ag13 Ag14 85.53(5) . .
C4 Ag14 O81 148.6(5) . 1_545
C4 Ag14 O72 126.9(5) . 1_645
O81 Ag14 O72 83.5(4) 1_545 1_645
C4 Ag14 Ag10 47.1(4) . .
O81 Ag14 Ag10 101.6(3) 1_545 .
O72 Ag14 Ag10 161.1(2) 1_645 .
C4 Ag14 Ag11 67.2(4) . .
O81 Ag14 Ag11 134.8(3) 1_545 .
O72 Ag14 Ag11 79.4(2) 1_645 .
Ag10 Ag14 Ag11 108.02(5) . .
C4 Ag14 Ag13 43.4(4) . .
O81 Ag14 Ag13 128.4(3) 1_545 .
O72 Ag14 Ag13 106.1(3) 1_645 .
Ag10 Ag14 Ag13 56.43(4) . .
Ag11 Ag14 Ag13 96.68(5) . .
O102 Ag15 O5W 120.9(5) 2_565 .
O102 Ag15 O22 120.1(4) 2_565 .
O5W Ag15 O22 88.2(5) . .
O102 Ag15 O32 140.3(4) 2_565 .
O5W Ag15 O32 92.1(6) . .
O22 Ag15 O32 78.8(4) . .
O12 Ag16 O91 129.7(4) . 2_556
O12 Ag16 O71 128.1(4) . 2_556
O91 Ag16 O71 78.3(3) 2_556 2_556
O12 Ag16 O122 75.3(4) . .
O91 Ag16 O122 127.0(4) 2_556 .
O71 Ag16 O122 126.7(4) 2_556 .
C2 C1 Ag2 158.1(12) . .
C2 C1 Ag4 117.4(11) . .
Ag2 C1 Ag4 83.9(4) . .
C2 C1 Ag5 101.0(11) . .
Ag2 C1 Ag5 84.7(4) . .
Ag4 C1 Ag5 85.5(4) . .
C2 C1 Ag1 80.2(9) . .
Ag2 C1 Ag1 80.4(4) . .
Ag4 C1 Ag1 137.1(7) . .
Ag5 C1 Ag1 131.8(6) . .
C1 C2 Ag3 147.6(13) . .
C1 C2 Ag6 124.6(12) . .
Ag3 C2 Ag6 81.8(6) . .
C1 C2 Ag7 115.9(12) . .
Ag3 C2 Ag7 82.0(5) . .
Ag6 C2 Ag7 84.3(6) . .
C1 C2 Ag1 71.3(9) . .
Ag3 C2 Ag1 77.3(4) . .
Ag6 C2 Ag1 129.0(7) . .
Ag7 C2 Ag1 136.5(7) . .
C3 C4 Ag10 161.5(16) . .
C3 C4 Ag13 111.3(14) . .
Ag10 C4 Ag13 83.6(5) . .
C3 C4 Ag14 105.9(12) . .
Ag10 C4 Ag14 83.6(5) . .
Ag13 C4 Ag14 92.3(6) . .
C3 C4 Ag8 80.6(11) . .
Ag10 C4 Ag8 83.9(6) . .
Ag13 C4 Ag8 110.5(6) . .
Ag14 C4 Ag8 152.5(8) . .
C4 C3 Ag11 119.2(12) . .
C4 C3 Ag9 149.8(15) . .
Ag11 C3 Ag9 77.0(5) . .
C4 C3 Ag12 114.7(14) . .
Ag11 C3 Ag12 101.5(6) . .
Ag9 C3 Ag12 83.4(5) . .
C4 C3 Ag8 71.3(11) . .
Ag11 C3 Ag8 132.8(8) . .
Ag9 C3 Ag8 79.2(5) . .
Ag12 C3 Ag8 115.5(6) . .
C11 O11 Ag10 121.4(9) . .
C11 O11 Ag7 135.7(10) . 1_545
Ag10 O11 Ag7 94.6(4) . 1_545
C11 O12 Ag16 132.2(10) . .
C11 O12 Ag13 124.7(10) . .
Ag16 O12 Ag13 102.9(5) . .
C21 O21 Ag6 121.2(10) . .
C21 O22 Ag5 119.2(9) . .
C21 O22 Ag15 140.9(9) . .
Ag5 O22 Ag15 99.1(4) . .
C31 O31 Ag2 118.8(8) . .
C31 O31 Ag8 136.0(9) . .
Ag2 O31 Ag8 103.5(4) . .
C31 O32 Ag5 125.6(9) . .
C31 O32 Ag15 136.9(10) . .
Ag5 O32 Ag15 94.7(4) . .
C41 O41 Ag9 118.9(9) . .
C41 O41 Ag2 129.7(10) . .
Ag9 O41 Ag2 98.2(4) . .
C41 O42 Ag12 125.5(11) . .
C51 O51 Ag9 124.7(10) . .
C51 O52 Ag11 112.0(10) . .
C61 O61 Ag10 136.4(10) . .
C61 O61 Ag7 125.0(10) . 1_545
Ag10 O61 Ag7 98.5(4) . 1_545
C71 O71 Ag16 130.3(9) . 2_556
C71 O71 Ag1 125.3(10) . .
Ag16 O71 Ag1 100.0(4) 2_556 .
C71 O72 Ag3 119.6(8) . .
C71 O72 Ag14 121.8(9) . 1_465
Ag3 O72 Ag14 108.0(4) . 1_465
C81 O81 Ag14 110.3(9) . 1_565
C81 O82 Ag4 134.1(9) . .
C91 O91 Ag1 123.9(8) . .
C91 O91 Ag16 133.0(9) . 2_556
Ag1 O91 Ag16 103.0(4) . 2_556
C91 O92 Ag2 119.9(8) . .
C91 O92 Ag8 134.3(9) . .
Ag2 O92 Ag8 102.6(4) . .
C101 O101 Ag3 122.8(9) . .
C101 O101 Ag11 133.2(10) . 1_465
Ag3 O101 Ag11 93.7(3) . 1_465
C101 O102 Ag15 133.7(10) . 2_565
C101 O102 Ag6 115.5(10) . .
Ag15 O102 Ag6 109.3(4) 2_565 .
C111 O111 Ag7 120.3(11) . .
C111 O112 Ag8 144.4(11) . 1_565
C121 O121 Ag12 126.5(11) . .
C121 O122 Ag13 118.5(10) . .
C121 O122 Ag16 134.1(10) . .
Ag13 O122 Ag16 104.9(5) . .
O11 C11 O12 129.0(12) . .
O11 C11 C12 115.1(14) . .
O12 C11 C12 115.8(14) . .
F13 C12 F11 104.9(10) . .
F13 C12 F12 104.5(9) . .
F11 C12 F12 105.0(11) . .
F13 C12 C11 115.7(12) . .
F11 C12 C11 111.0(11) . .
F12 C12 C11 114.7(12) . .
O21 C21 O22 135.1(13) . .
O21 C21 C22 114.2(13) . .
O22 C21 C22 110.6(12) . .
F23 C22 F21 101.8(11) . .
F23 C22 F22 100.8(11) . .
F21 C22 F22 100.5(11) . .
F23 C22 C21 115.5(12) . .
F21 C22 C21 117.3(12) . .
F22 C22 C21 118.1(12) . .
O32 C31 O31 131.3(13) . .
O32 C31 C32 115.5(14) . .
O31 C31 C32 113.1(13) . .
F31 C32 F32 101.9(11) . .
F31 C32 F33 103.1(11) . .
F32 C32 F33 103.3(11) . .
F31 C32 C31 116.1(13) . .
F32 C32 C31 116.5(12) . .
F33 C32 C31 114.1(12) . .
O42 C41 O41 130.6(13) . .
O42 C41 C42 115.8(15) . .
O41 C41 C42 113.1(14) . .
F43 C42 F41 103.1(10) . .
F43 C42 F42 103.7(10) . .
F41 C42 F42 104.9(10) . .
F43 C42 C41 113.1(11) . .
F41 C42 C41 115.0(12) . .
F42 C42 C41 115.6(12) . .
O51 C51 O52 136.3(14) . .
O51 C51 C52 111.7(14) . .
O52 C51 C52 111.9(14) . .
F51 C52 F53 102.1(12) . .
F51 C52 F52 100.4(12) . .
F53 C52 F52 100.2(11) . .
F51 C52 C51 113.5(14) . .
F53 C52 C51 116.8(14) . .
F52 C52 C51 120.9(13) . .
O62 C61 O61 128.2(14) . .
O62 C61 C62 115.9(15) . .
O61 C61 C62 115.8(15) . .
F61 C62 F62 105.2(11) . .
F61 C62 F63 105.1(12) . .
F62 C62 F63 104.4(12) . .
F61 C62 C61 114.3(14) . .
F62 C62 C61 114.2(13) . .
F63 C62 C61 112.6(14) . .
O71 C71 O72 128.2(11) . .
O71 C71 C72 118.2(13) . .
O72 C71 C72 113.6(12) . .
F73 C72 F71 106.0(9) . .
F73 C72 F72 106.5(10) . .
F71 C72 F72 105.7(10) . .
F73 C72 C71 114.1(11) . .
F71 C72 C71 112.9(11) . .
F72 C72 C71 111.0(11) . .
O82 C81 O81 129.4(12) . .
O82 C81 C82 118.5(12) . .
O81 C81 C82 112.2(12) . .
F81 C82 F82 104.8(10) . .
F81 C82 F83 103.4(10) . .
F82 C82 F83 102.6(11) . .
F81 C82 C81 115.8(11) . .
F82 C82 C81 114.9(12) . .
F83 C82 C81 113.9(13) . .
O91 C91 O92 129.6(12) . .
O91 C91 C92 118.9(12) . .
O92 C91 C92 111.4(11) . .
F93 C92 F92 104.2(10) . .
F93 C92 F91 103.4(10) . .
F92 C92 F91 103.0(11) . .
F93 C92 C91 113.3(11) . .
F92 C92 C91 118.1(12) . .
F91 C92 C91 113.2(13) . .
O101 C101 O102 131.6(13) . .
O101 C101 C102 117.4(13) . .
O102 C101 C102 111.0(13) . .
F101 C102 F102 101.4(11) . .
F101 C102 F103 100.7(11) . .
F102 C102 F103 100.4(12) . .
F101 C102 C101 116.6(12) . .
F102 C102 C101 116.8(14) . .
F103 C102 C101 117.9(14) . .
O112 C111 O111 132.0(14) . .
O112 C111 C112 116.8(15) . .
O111 C111 C112 110.3(14) . .
F111 C112 F112 101.9(11) . .
F111 C112 F113 103.5(13) . .
F112 C112 F113 102.4(12) . .
F111 C112 C111 108.3(15) . .
F112 C112 C111 121.3(15) . .
F113 C112 C111 117.2(17) . .
O121 C121 O122 131.7(14) . .
O121 C121 C122 115.0(15) . .
O122 C121 C122 112.5(14) . .
F122 C122 F123 106.5(10) . .
F122 C122 F121 105.6(12) . .
F123 C122 F121 104.4(12) . .
F122 C122 C121 114.5(13) . .
F123 C122 C121 112.8(14) . .
F121 C122 C121 112.3(18) . .

loop_
_geom_bond_atom_site_label_1
_geom_bond_atom_site_label_2
_geom_bond_distance
_geom_bond_site_symmetry_2
Ag1 O91 2.297(10) .
Ag1 C1 2.368(12) .
Ag1 O71 2.380(10) .
Ag1 C2 2.464(15) .
Ag1 O1W 2.469(14) .
Ag1 Ag3 2.8956(18) .
Ag1 Ag2 2.9206(17) .
Ag2 C1 2.150(12) .
Ag2 O31 2.331(10) .
Ag2 O92 2.344(10) .
Ag2 O41 2.519(11) .
Ag2 Ag4 2.9056(18) .
Ag2 Ag5 2.9639(19) .
Ag3 C2 2.155(15) .
Ag3 O72 2.281(10) .
Ag3 O101 2.357(10) .
Ag3 Ag6 2.8568(19) .
Ag3 Ag7 2.8775(18) .
Ag4 O82 2.192(10) .
Ag4 C1 2.195(13) .
Ag4 Ag5 3.019(2) .
Ag4 Ag7 3.1817(19) .
Ag5 C1 2.250(13) .
Ag5 O22 2.273(11) .
Ag5 O32 2.383(11) .
Ag5 Ag6 2.9093(19) .
Ag6 C2 2.207(17) .
Ag6 O21 2.248(11) .
Ag6 O2W 2.410(14) .
Ag6 O102 2.431(11) .
Ag6 Ag7 2.976(2) .
Ag7 O111 2.185(12) .
Ag7 C2 2.230(15) .
Ag7 O61 2.524(11) 1_565
Ag7 O11 2.566(11) 1_565
Ag8 O112 2.304(11) 1_545
Ag8 C4 2.395(16) .
Ag8 O31 2.442(10) .
Ag8 O92 2.458(10) .
Ag8 C3 2.494(16) .
Ag8 Ag9 3.0046(19) .
Ag8 Ag10 3.047(2) .
Ag9 C3 2.208(16) .
Ag9 O51 2.237(11) .
Ag9 O41 2.257(11) .
Ag9 Ag11 2.7388(17) .
Ag9 Ag12 2.945(2) .
Ag10 C4 2.155(16) .
Ag10 O61 2.294(11) .
Ag10 O11 2.403(10) .
Ag10 Ag13 2.896(2) .
Ag10 Ag14 2.9212(19) .
Ag11 C3 2.191(14) .
Ag11 O52 2.259(11) .
Ag11 O3W 2.381(12) .
Ag11 O101 2.539(10) 1_645
Ag11 Ag14 2.994(2) .
Ag12 C3 2.218(17) .
Ag12 O121 2.359(12) .
Ag12 O42 2.367(12) .
Ag12 O4W 2.500(11) .
Ag12 Ag13 2.913(2) .
Ag13 C4 2.190(17) .
Ag13 O122 2.237(11) .
Ag13 O12 2.366(11) .
Ag13 Ag14 3.1847(18) .
Ag14 C4 2.227(14) .
Ag14 O81 2.242(11) 1_545
Ag14 O72 2.475(11) 1_645
Ag15 O102 2.310(11) 2_565
Ag15 O5W 2.390(17) .
Ag15 O22 2.398(10) .
Ag15 O32 2.448(12) .
Ag16 O12 2.310(12) .
Ag16 O91 2.335(9) 2_556
Ag16 O71 2.352(11) 2_556
Ag16 O122 2.375(11) .
C1 C2 1.194(19) .
C4 C3 1.19(2) .
O11 C11 1.23(2) .
O11 Ag7 2.566(11) 1_545
O12 C11 1.24(2) .
O21 C21 1.182(17) .
O22 C21 1.197(17) .
O31 C31 1.219(18) .
O32 C31 1.189(18) .
O41 C41 1.23(2) .
O42 C41 1.23(2) .
O51 C51 1.191(19) .
O52 C51 1.20(2) .
O61 C61 1.210(18) .
O61 Ag7 2.524(11) 1_545
O62 C61 1.202(19) .
O71 C71 1.219(18) .
O71 Ag16 2.352(11) 2_556
O72 C71 1.258(19) .
O72 Ag14 2.475(11) 1_465
O81 C81 1.257(17) .
O81 Ag14 2.242(11) 1_565
O82 C81 1.220(17) .
O91 C91 1.206(16) .
O91 Ag16 2.335(9) 2_556
O92 C91 1.267(16) .
O101 C101 1.192(17) .
O101 Ag11 2.539(10) 1_465
O102 C101 1.226(17) .
O102 Ag15 2.310(11) 2_565
O111 C111 1.243(19) .
O112 C111 1.186(19) .
O112 Ag8 2.304(11) 1_565
O121 C121 1.21(2) .
O122 C121 1.24(2) .
C11 C12 1.500(5) .
C12 F13 1.327(5) .
C12 F11 1.327(5) .
C12 F12 1.329(5) .
C21 C22 1.493(5) .
C22 F23 1.319(5) .
C22 F21 1.320(5) .
C22 F22 1.324(5) .
C31 C32 1.497(5) .
C32 F31 1.322(5) .
C32 F32 1.322(5) .
C32 F33 1.322(5) .
C41 C42 1.499(5) .
C42 F43 1.327(5) .
C42 F41 1.328(5) .
C42 F42 1.329(5) .
C51 C52 1.498(5) .
C52 F51 1.321(5) .
C52 F53 1.324(5) .
C52 F52 1.325(5) .
C61 C62 1.495(5) .
C62 F61 1.325(5) .
C62 F62 1.325(5) .
C62 F63 1.327(5) .
C71 C72 1.500(5) .
C72 F73 1.326(5) .
C72 F71 1.327(5) .
C72 F72 1.328(5) .
C81 C82 1.500(5) .
C82 F81 1.322(5) .
C82 F82 1.324(5) .
C82 F83 1.329(5) .
C91 C92 1.497(5) .
C92 F93 1.322(5) .
C92 F92 1.324(5) .
C92 F91 1.327(5) .
C101 C102 1.495(5) .
C102 F101 1.322(5) .
C102 F102 1.324(5) .
C102 F103 1.326(5) .
C111 C112 1.495(5) .
C112 F111 1.322(5) .
C112 F112 1.324(5) .
C112 F113 1.324(5) .
C121 C122 1.498(5) .
C122 F122 1.325(5) .
C122 F123 1.329(5) .
C122 F121 1.333(5) .
